data_7052966
loop_
_publ_author_name
'Li, Xin'
'Li, Xue-Jie'
'Li, Yan-Tuan'
'Wu, Zhi-Yong'
'Yan, Cui-Wei'

_publ_section_title
;
 Syntheses and structures of tetracopper(ii) complexes with an
 N-benzoate-N&#x2032;-[3-(2-hydroxylethylammino)propyl]oxamide ligand:
 reactivity towards DNA, cytotoxic and antimicrobial activities
;
_journal_issue 12
_journal_name_full 'New Journal of Chemistry'
_journal_page_first 2472
_journal_paper_doi 10.1039/c2nj40682a
_journal_volume 36
_journal_year 2012
_chemical_formula_sum 'C22 H26 Cl Cu2 N5 O10 S2'
_chemical_formula_weight 747.13
_chemical_name_systematic
;
?
;
_space_group_IT_number 2
_symmetry_cell_setting triclinic
_symmetry_space_group_name_Hall '-P 1'
_symmetry_space_group_name_H-M 'P -1'
_atom_sites_solution_hydrogens geom
_atom_sites_solution_primary direct
_atom_sites_solution_secondary difmap
_audit_creation_method SHELXL-97
_cell_angle_alpha 103.236(3)
_cell_angle_beta 101.213(3)
_cell_angle_gamma 117.145(2)
_cell_formula_units_Z 2
_cell_length_a 11.8016(15)
_cell_length_b 11.8840(14)
_cell_length_c 12.652(3)
_cell_measurement_temperature 296(2)
_cell_volume 1442.6(4)
_computing_structure_refinement 'SHELXL-97 (Sheldrick, 1997)'
_diffrn_ambient_temperature 296(2)
_diffrn_measured_fraction_theta_full 0.981
_diffrn_measured_fraction_theta_max 0.981
_diffrn_radiation_monochromator graphite
_diffrn_radiation_source 'fine-focus sealed tube'
_diffrn_radiation_type MoK\a
_diffrn_radiation_wavelength 0.71073
_diffrn_reflns_av_R_equivalents 0.0393
_diffrn_reflns_av_sigmaI/netI 0.0998
_diffrn_reflns_limit_h_max 12
_diffrn_reflns_limit_h_min -14
_diffrn_reflns_limit_k_max 14
_diffrn_reflns_limit_k_min -11
_diffrn_reflns_limit_l_max 15
_diffrn_reflns_limit_l_min -15
_diffrn_reflns_number 7415
_diffrn_reflns_theta_full 25.51
_diffrn_reflns_theta_max 25.51
_diffrn_reflns_theta_min 2.02
_exptl_absorpt_coefficient_mu 1.774
_exptl_absorpt_correction_T_max 0.9487
_exptl_absorpt_correction_T_min 0.7407
_exptl_absorpt_correction_type multi-scan
_exptl_crystal_density_diffrn 1.720
_exptl_crystal_density_method 'not measured'
_exptl_crystal_F_000 760
_exptl_crystal_size_max 0.18
_exptl_crystal_size_mid 0.06
_exptl_crystal_size_min 0.03
_refine_diff_density_max 0.532
_refine_diff_density_min -0.460
_refine_diff_density_rms 0.093
_refine_ls_extinction_method none
_refine_ls_goodness_of_fit_ref 0.995
_refine_ls_hydrogen_treatment constr
_refine_ls_matrix_type full
_refine_ls_number_parameters 403
_refine_ls_number_reflns 5287
_refine_ls_number_restraints 38
_refine_ls_restrained_S_all 1.014
_refine_ls_R_factor_all 0.1297
_refine_ls_R_factor_gt 0.0599
_refine_ls_shift/su_max 0.000
_refine_ls_shift/su_mean 0.000
_refine_ls_structure_factor_coef Fsqd
_refine_ls_weighting_details 'calc w=1/[\s^2^(Fo^2^)+(0.0647P)^2^+0.0000P] where P=(Fo^2^+2Fc^2^)/3'
_refine_ls_weighting_scheme calc
_refine_ls_wR_factor_gt 0.1233
_refine_ls_wR_factor_ref 0.1525
_reflns_number_gt 2890
_reflns_number_total 5287
_reflns_threshold_expression >2sigma(I)
_cod_data_source_file c2nj40682a.txt
_cod_data_source_block a
_cod_depositor_comments
;
The following automatic conversions were performed:

'_symmetry_cell_setting' value 'Triclinic' changed to 'triclinic'
according to /home/saulius/struct/CIF-dictionaries/cif_core.dic
dictionary named 'cif_core.dic' version 2.4.2 from 2011-04-26.

Automatic conversion script
Id: cif_fix_values 1891 2012-01-12 08:04:46Z andrius 
;
_cod_original_sg_symbol_H-M P-1
_cod_database_code 7052966

loop_
_symmetry_equiv_pos_as_xyz
'x, y, z'
'-x, -y, -z'

loop_
_atom_site_label
_atom_site_type_symbol
_atom_site_fract_x
_atom_site_fract_y
_atom_site_fract_z
_atom_site_U_iso_or_equiv
_atom_site_adp_type
_atom_site_occupancy
_atom_site_symmetry_multiplicity
_atom_site_calc_flag
_atom_site_refinement_flags
_atom_site_disorder_assembly
_atom_site_disorder_group
Cu1 Cu 0.22054(9) -0.18839(8) 0.10307(7) 0.0462(3) Uani 1 1 d . . .
Cu2 Cu 0.19582(8) 0.24136(8) 0.25302(7) 0.0383(3) Uani 1 1 d . . .
S1 S 0.5995(2) 0.68843(19) 0.38852(18) 0.0576(6) Uani 1 1 d . . .
S2 S 0.1034(2) 0.4031(2) 0.56107(19) 0.0680(6) Uani 1 1 d . . .
O1 O 0.0942(5) 0.3028(5) 0.1666(4) 0.0474(12) Uani 1 1 d . . .
O2 O 0.0106(4) 0.3489(4) 0.0233(4) 0.0476(12) Uani 1 1 d . . .
O3 O 0.2105(5) -0.0534(4) 0.0448(4) 0.0454(12) Uani 1 1 d . . .
O4 O 0.2148(4) 0.1103(4) 0.3150(3) 0.0406(11) Uani 1 1 d . . .
O5 O 0.2820(5) -0.2531(5) -0.0197(4) 0.0573(14) Uani 1 1 d . . .
H5A H 0.2499 -0.2638 -0.0915 0.086 Uiso 1 1 d R . .
N1 N 0.2031(5) 0.1405(5) 0.1126(4) 0.0341(12) Uani 1 1 d . . .
N2 N 0.2111(5) -0.0882(5) 0.2410(4) 0.0408(14) Uani 1 1 d . . .
N3 N 0.2268(7) -0.3316(6) 0.1530(5) 0.0578(18) Uani 1 1 d . . .
H3 H 0.1423 -0.4070 0.1157 0.069 Uiso 1 1 calc R . .
N4 N 0.3908(5) 0.4527(5) 0.3255(4) 0.0387(13) Uani 1 1 d . . .
N5 N 0.1812(5) 0.3326(5) 0.3986(4) 0.0381(13) Uani 1 1 d . . .
C1 C 0.0758(7) 0.3001(6) 0.0631(6) 0.0392(16) Uani 1 1 d . . .
C2 C 0.1354(6) 0.2453(6) -0.0127(5) 0.0355(15) Uani 1 1 d . . .
C3 C 0.1984(6) 0.1724(6) 0.0107(5) 0.0346(15) Uani 1 1 d . . .
C4 C 0.2611(7) 0.1380(7) -0.0638(6) 0.0470(18) Uani 1 1 d . . .
H4 H 0.3075 0.0954 -0.0455 0.056 Uiso 1 1 calc R . .
C5 C 0.2548(7) 0.1664(7) -0.1637(6) 0.0485(18) Uani 1 1 d . . .
H5 H 0.2972 0.1437 -0.2120 0.058 Uiso 1 1 calc R . .
C6 C 0.1856(7) 0.2287(7) -0.1920(6) 0.0518(19) Uani 1 1 d . . .
H6 H 0.1777 0.2442 -0.2611 0.062 Uiso 1 1 calc R . .
C7 C 0.1284(7) 0.2676(6) -0.1181(6) 0.0429(17) Uani 1 1 d . . .
H7 H 0.0831 0.3104 -0.1381 0.051 Uiso 1 1 calc R . .
C8 C 0.2093(6) 0.0356(6) 0.1199(5) 0.0324(15) Uani 1 1 d . . .
C9 C 0.2138(6) 0.0209(7) 0.2373(5) 0.0363(16) Uani 1 1 d . . .
C10 C 0.2123(8) -0.1176(7) 0.3475(6) 0.0505(19) Uani 1 1 d . . .
H10A H 0.1461 -0.1050 0.3750 0.061 Uiso 1 1 calc R . .
H10B H 0.3010 -0.0536 0.4065 0.061 Uiso 1 1 calc R . .
C11 C 0.1809(11) -0.2578(10) 0.3308(8) 0.088(3) Uani 1 1 d . . .
H11A H 0.1939 -0.2654 0.4063 0.106 Uiso 1 1 calc R . .
H11B H 0.0851 -0.3189 0.2858 0.106 Uiso 1 1 calc R . .
C12 C 0.2534(10) -0.3089(9) 0.2763(8) 0.081(3) Uani 1 1 d . . .
H12A H 0.2317 -0.3941 0.2862 0.097 Uiso 1 1 calc R . .
H12B H 0.3499 -0.2454 0.3173 0.097 Uiso 1 1 calc R . .
C13 C 0.3142(9) -0.3623(8) 0.1060(8) 0.073(3) Uani 1 1 d . . .
H13A H 0.2989 -0.4490 0.1083 0.088 Uiso 1 1 calc R . .
H13B H 0.4080 -0.2933 0.1525 0.088 Uiso 1 1 calc R . .
C14 C 0.2891(10) -0.3681(9) -0.0163(8) 0.081(3) Uani 1 1 d . . .
H14A H 0.3622 -0.3669 -0.0413 0.098 Uiso 1 1 calc R . .
H14B H 0.2046 -0.4508 -0.0673 0.098 Uiso 1 1 calc R . .
C15 C 0.4960(7) 0.5197(7) 0.2971(6) 0.0476(18) Uani 1 1 d . . .
C16 C 0.4969(7) 0.6663(7) 0.4664(6) 0.0481(19) Uani 1 1 d . . .
H16 H 0.5111 0.7335 0.5314 0.058 Uiso 1 1 calc R . .
C17 C 0.3880(7) 0.5340(7) 0.4204(6) 0.0410(17) Uani 1 1 d . . .
C18 C 0.2728(7) 0.4699(7) 0.4585(6) 0.0425(17) Uani 1 1 d . . .
C19 C 0.2429(8) 0.5221(7) 0.5463(6) 0.057(2) Uani 1 1 d . . .
H19 H 0.2929 0.6133 0.5938 0.068 Uiso 1 1 calc R . .
C20 C 0.0876(7) 0.2826(7) 0.4457(6) 0.0491(19) Uani 1 1 d . . .
C21 C 0.5277(8) 0.4600(8) 0.1994(7) 0.065(2) Uani 1 1 d . . .
H21A H 0.5020 0.3686 0.1918 0.098 Uiso 1 1 calc R . .
H21B H 0.6233 0.5130 0.2138 0.098 Uiso 1 1 calc R . .
H21C H 0.4785 0.4598 0.1293 0.098 Uiso 1 1 calc R . .
C22 C -0.0206(8) 0.1349(8) 0.4030(7) 0.073(3) Uani 1 1 d . . .
H22A H -0.0566 0.0997 0.3200 0.109 Uiso 1 1 calc R . .
H22B H -0.0921 0.1248 0.4329 0.109 Uiso 1 1 calc R . .
H22C H 0.0176 0.0857 0.4287 0.109 Uiso 1 1 calc R . .
O6 O 0.1113(6) -0.3407(6) -0.2294(5) 0.092(2) Uani 1 1 d . . .
H6A H 0.1389 -0.2963 -0.2759 0.139 Uiso 1 1 d R . .
H6B H 0.0381 -0.3363 -0.2180 0.139 Uiso 1 1 d R . .
Cl1 Cl 0.5893(3) 0.0847(3) 0.2969(2) 0.0895(8) Uani 1 1 d D . .
O7A O 0.7243(7) 0.1535(11) 0.3178(12) 0.168(10) Uani 0.691(14) 1 d PD A 1
O8A O 0.5167(10) -0.0415(7) 0.2120(8) 0.120(5) Uani 0.691(14) 1 d PD A 1
O9A O 0.5326(9) 0.1620(8) 0.2575(9) 0.105(5) Uani 0.691(14) 1 d PD A 1
O10A O 0.5589(11) 0.0797(13) 0.3997(7) 0.154(7) Uani 0.691(14) 1 d PD A 1
O7B O 0.7289(11) 0.1899(17) 0.351(2) 0.077(10) Uani 0.309(14) 1 d PD A 2
O8B O 0.511(2) 0.123(2) 0.341(2) 0.157(14) Uiso 0.309(14) 1 d PD A 2
O9B O 0.581(2) -0.0283(17) 0.325(2) 0.131(12) Uiso 0.309(14) 1 d PD A 2
O10B O 0.555(3) 0.049(3) 0.1786(9) 0.22(2) Uiso 0.309(14) 1 d PD A 2

loop_
_atom_site_aniso_label
_atom_site_aniso_U_11
_atom_site_aniso_U_22
_atom_site_aniso_U_33
_atom_site_aniso_U_23
_atom_site_aniso_U_13
_atom_site_aniso_U_12
Cu1 0.0686(6) 0.0417(6) 0.0456(5) 0.0187(4) 0.0206(5) 0.0403(5)
Cu2 0.0479(5) 0.0348(5) 0.0339(5) 0.0082(4) 0.0115(4) 0.0260(4)
S1 0.0476(12) 0.0397(12) 0.0630(13) 0.0114(10) 0.0077(10) 0.0135(10)
S2 0.0828(16) 0.0632(15) 0.0625(14) 0.0137(12) 0.0413(12) 0.0398(13)
O1 0.058(3) 0.055(3) 0.038(3) 0.012(2) 0.009(2) 0.041(3)
O2 0.052(3) 0.044(3) 0.055(3) 0.021(3) 0.012(2) 0.033(3)
O3 0.073(3) 0.040(3) 0.041(3) 0.018(2) 0.023(3) 0.039(3)
O4 0.056(3) 0.041(3) 0.032(3) 0.012(2) 0.015(2) 0.031(3)
O5 0.074(4) 0.050(3) 0.064(3) 0.018(3) 0.032(3) 0.043(3)
N1 0.040(3) 0.032(3) 0.035(3) 0.011(3) 0.015(3) 0.022(3)
N2 0.055(4) 0.044(4) 0.036(3) 0.019(3) 0.014(3) 0.034(3)
N3 0.080(5) 0.048(4) 0.067(5) 0.028(3) 0.021(4) 0.049(4)
N4 0.043(3) 0.033(3) 0.034(3) 0.009(3) 0.009(3) 0.019(3)
N5 0.040(3) 0.033(3) 0.038(3) 0.006(3) 0.011(3) 0.021(3)
C1 0.046(4) 0.032(4) 0.042(4) 0.011(3) 0.010(3) 0.025(4)
C2 0.033(4) 0.026(4) 0.036(4) 0.010(3) 0.004(3) 0.011(3)
C3 0.048(4) 0.024(4) 0.025(3) 0.008(3) 0.008(3) 0.015(3)
C4 0.065(5) 0.038(4) 0.043(4) 0.020(4) 0.023(4) 0.027(4)
C5 0.063(5) 0.044(5) 0.048(4) 0.021(4) 0.034(4) 0.028(4)
C6 0.060(5) 0.040(4) 0.047(5) 0.021(4) 0.014(4) 0.018(4)
C7 0.047(4) 0.034(4) 0.044(4) 0.013(3) 0.007(3) 0.023(4)
C8 0.032(4) 0.029(4) 0.032(4) 0.006(3) 0.007(3) 0.017(3)
C9 0.041(4) 0.036(4) 0.031(4) 0.009(3) 0.005(3) 0.023(4)
C10 0.073(5) 0.056(5) 0.042(4) 0.026(4) 0.022(4) 0.043(5)
C11 0.151(10) 0.098(8) 0.082(7) 0.065(6) 0.058(7) 0.093(8)
C12 0.111(8) 0.060(6) 0.081(7) 0.035(5) 0.014(6) 0.055(6)
C13 0.084(7) 0.054(6) 0.098(7) 0.025(5) 0.025(6) 0.051(5)
C14 0.114(8) 0.066(6) 0.099(8) 0.026(6) 0.053(6) 0.069(6)
C15 0.042(4) 0.042(5) 0.051(5) 0.013(4) 0.008(4) 0.021(4)
C16 0.056(5) 0.032(4) 0.046(4) 0.008(4) 0.005(4) 0.022(4)
C17 0.055(5) 0.034(4) 0.034(4) 0.008(3) 0.007(3) 0.029(4)
C18 0.055(5) 0.037(4) 0.037(4) 0.011(3) 0.011(4) 0.029(4)
C19 0.073(6) 0.041(5) 0.058(5) 0.011(4) 0.024(4) 0.033(4)
C20 0.050(5) 0.047(5) 0.049(5) 0.011(4) 0.016(4) 0.028(4)
C21 0.052(5) 0.059(5) 0.060(5) 0.007(4) 0.022(4) 0.017(4)
C22 0.063(6) 0.053(6) 0.086(7) 0.013(5) 0.034(5) 0.021(5)
O6 0.111(5) 0.115(5) 0.081(4) 0.038(4) 0.048(4) 0.076(5)
Cl1 0.0722(18) 0.0650(17) 0.105(2) 0.0070(16) 0.0307(16) 0.0275(15)
O7A 0.088(12) 0.124(13) 0.34(3) 0.108(15) 0.125(14) 0.061(10)
O8A 0.154(10) 0.037(6) 0.116(9) -0.013(6) 0.008(8) 0.044(6)
O9A 0.087(7) 0.069(7) 0.131(10) 0.021(6) 0.001(6) 0.041(6)
O10A 0.147(12) 0.225(16) 0.078(8) 0.048(9) 0.047(8) 0.088(11)
O7B 0.047(17) 0.057(15) 0.087(16) -0.017(12) -0.021(12) 0.035(13)

loop_
_atom_type_symbol
_atom_type_description
_atom_type_scat_dispersion_real
_atom_type_scat_dispersion_imag
_atom_type_scat_source
C C 0.0033 0.0016 'International Tables Vol C Tables 4.2.6.8 and 6.1.1.4'
H H 0.0000 0.0000 'International Tables Vol C Tables 4.2.6.8 and 6.1.1.4'
N N 0.0061 0.0033 'International Tables Vol C Tables 4.2.6.8 and 6.1.1.4'
O O 0.0106 0.0060 'International Tables Vol C Tables 4.2.6.8 and 6.1.1.4'
Cl Cl 0.1484 0.1585 'International Tables Vol C Tables 4.2.6.8 and 6.1.1.4'
Cu Cu 0.3201 1.2651 'International Tables Vol C Tables 4.2.6.8 and 6.1.1.4'
S S 0.1246 0.1234 'International Tables Vol C Tables 4.2.6.8 and 6.1.1.4'

loop_
_geom_angle_atom_site_label_1
_geom_angle_atom_site_label_2
_geom_angle_atom_site_label_3
_geom_angle
_geom_angle_site_symmetry_3
N2 Cu1 O3 84.4(2) .
N2 Cu1 N3 98.5(2) .
O3 Cu1 N3 176.8(2) .
N2 Cu1 O5 164.7(2) .
O3 Cu1 O5 93.54(19) .
N3 Cu1 O5 84.0(2) .
N2 Cu1 O2 106.03(19) 2
O3 Cu1 O2 87.87(17) 2
N3 Cu1 O2 90.1(2) 2
O5 Cu1 O2 88.96(18) 2
N1 Cu2 O1 91.78(19) .
N1 Cu2 O4 85.17(19) .
O1 Cu2 O4 154.36(19) .
N1 Cu2 N5 176.0(2) .
O1 Cu2 N5 90.12(19) .
O4 Cu2 N5 91.60(19) .
N1 Cu2 N4 105.9(2) .
O1 Cu2 N4 91.81(19) .
O4 Cu2 N4 113.53(18) .
N5 Cu2 N4 77.5(2) .
C16 S1 C15 90.8(4) .
C19 S2 C20 89.8(4) .
C1 O1 Cu2 129.4(4) .
C1 O2 Cu1 116.3(4) 2
C8 O3 Cu1 111.9(4) .
C9 O4 Cu2 110.3(4) .
C14 O5 Cu1 112.4(5) .
C14 O5 H5A 108.6 .
Cu1 O5 H5A 123.6 .
C8 N1 C3 122.4(5) .
C8 N1 Cu2 112.4(4) .
C3 N1 Cu2 125.1(4) .
C9 N2 C10 119.4(5) .
C9 N2 Cu1 113.3(4) .
C10 N2 Cu1 127.1(4) .
C13 N3 C12 115.1(7) .
C13 N3 Cu1 107.3(5) .
C12 N3 Cu1 116.6(5) .
C13 N3 H3 105.6 .
C12 N3 H3 105.6 .
Cu1 N3 H3 105.6 .
C15 N4 C17 111.9(6) .
C15 N4 Cu2 138.4(5) .
C17 N4 Cu2 109.4(4) .
C20 N5 C18 111.8(6) .
C20 N5 Cu2 129.1(5) .
C18 N5 Cu2 118.9(5) .
O2 C1 O1 120.3(6) .
O2 C1 C2 117.8(6) .
O1 C1 C2 121.8(5) .
C7 C2 C3 116.5(6) .
C7 C2 C1 117.2(6) .
C3 C2 C1 126.3(6) .
C4 C3 C2 119.9(6) .
C4 C3 N1 120.6(5) .
C2 C3 N1 119.5(6) .
C5 C4 C3 120.8(6) .
C5 C4 H4 119.6 .
C3 C4 H4 119.6 .
C4 C5 C6 120.0(7) .
C4 C5 H5 120.0 .
C6 C5 H5 120.0 .
C7 C6 C5 119.8(6) .
C7 C6 H6 120.1 .
C5 C6 H6 120.1 .
C6 C7 C2 122.7(6) .
C6 C7 H7 118.6 .
C2 C7 H7 118.6 .
O3 C8 N1 129.3(6) .
O3 C8 C9 117.0(5) .
N1 C8 C9 113.6(5) .
O4 C9 N2 128.7(6) .
O4 C9 C8 118.2(5) .
N2 C9 C8 113.1(5) .
N2 C10 C11 112.6(6) .
N2 C10 H10A 109.1 .
C11 C10 H10A 109.1 .
N2 C10 H10B 109.1 .
C11 C10 H10B 109.1 .
H10A C10 H10B 107.8 .
C12 C11 C10 120.4(8) .
C12 C11 H11A 107.2 .
C10 C11 H11A 107.2 .
C12 C11 H11B 107.2 .
C10 C11 H11B 107.2 .
H11A C11 H11B 106.9 .
C11 C12 N3 116.6(7) .
C11 C12 H12A 108.2 .
N3 C12 H12A 108.2 .
C11 C12 H12B 108.2 .
N3 C12 H12B 108.2 .
H12A C12 H12B 107.3 .
N3 C13 C14 110.9(7) .
N3 C13 H13A 109.5 .
C14 C13 H13A 109.5 .
N3 C13 H13B 109.5 .
C14 C13 H13B 109.5 .
H13A C13 H13B 108.1 .
O5 C14 C13 107.4(6) .
O5 C14 H14A 110.2 .
C13 C14 H14A 110.2 .
O5 C14 H14B 110.2 .
C13 C14 H14B 110.2 .
H14A C14 H14B 108.5 .
N4 C15 C21 124.7(6) .
N4 C15 S1 112.8(5) .
C21 C15 S1 122.5(6) .
C17 C16 S1 110.3(5) .
C17 C16 H16 124.8 .
S1 C16 H16 124.8 .
N4 C17 C16 114.1(7) .
N4 C17 C18 116.5(6) .
C16 C17 C18 129.4(6) .
C19 C18 N5 113.1(7) .
C19 C18 C17 130.1(7) .
N5 C18 C17 116.8(6) .
C18 C19 S2 112.2(6) .
C18 C19 H19 123.9 .
S2 C19 H19 123.9 .
N5 C20 C22 123.6(6) .
N5 C20 S2 113.0(5) .
C22 C20 S2 123.4(6) .
C15 C21 H21A 109.5 .
C15 C21 H21B 109.5 .
H21A C21 H21B 109.5 .
C15 C21 H21C 109.5 .
H21A C21 H21C 109.5 .
H21B C21 H21C 109.5 .
C20 C22 H22A 109.5 .
C20 C22 H22B 109.5 .
H22A C22 H22B 109.5 .
C20 C22 H22C 109.5 .
H22A C22 H22C 109.5 .
H22B C22 H22C 109.5 .
H6A O6 H6B 108.2 .
O7A Cl1 O8B 130.7(12) .
O7A Cl1 O8A 115.6(6) .
O8B Cl1 O8A 113.6(11) .
O7A Cl1 O10B 94.2(13) .
O8B Cl1 O10B 113.7(7) .
O8A Cl1 O10B 50.8(10) .
O7A Cl1 O10A 112.2(6) .
O8B Cl1 O10A 50.9(11) .
O8A Cl1 O10A 111.0(5) .
O10B Cl1 O10A 153.5(12) .
O7A Cl1 O7B 20.5(12) .
O8B Cl1 O7B 110.5(7) .
O8A Cl1 O7B 136.0(11) .
O10B Cl1 O7B 108.8(7) .
O10A Cl1 O7B 97.5(12) .
O7A Cl1 O9B 97.1(11) .
O8B Cl1 O9B 110.0(7) .
O8A Cl1 O9B 60.9(9) .
O10B Cl1 O9B 108.5(7) .
O10A Cl1 O9B 66.4(10) .
O7B Cl1 O9B 104.9(6) .
O7A Cl1 O9A 108.6(5) .
O8B Cl1 O9A 52.8(11) .
O8A Cl1 O9A 105.4(4) .
O10B Cl1 O9A 69.7(11) .
O10A Cl1 O9A 103.1(5) .
O7B Cl1 O9A 99.7(9) .
O9B Cl1 O9A 154.2(9) .

loop_
_geom_bond_atom_site_label_1
_geom_bond_atom_site_label_2
_geom_bond_distance
_geom_bond_site_symmetry_2
Cu1 N2 1.929(5) .
Cu1 O3 1.953(4) .
Cu1 N3 1.973(5) .
Cu1 O5 1.982(5) .
Cu1 O2 2.407(4) 2
Cu2 N1 1.944(5) .
Cu2 O1 1.954(4) .
Cu2 O4 1.974(4) .
Cu2 N5 1.995(5) .
Cu2 N4 2.301(5) .
S1 C16 1.673(7) .
S1 C15 1.733(7) .
S2 C19 1.692(8) .
S2 C20 1.706(7) .
O1 C1 1.276(7) .
O2 C1 1.253(7) .
O2 Cu1 2.407(4) 2
O3 C8 1.257(7) .
O4 C9 1.265(7) .
O5 C14 1.416(8) .
O5 H5A 0.8690 .
N1 C8 1.304(7) .
N1 C3 1.423(7) .
N2 C9 1.295(7) .
N2 C10 1.467(8) .
N3 C13 1.426(9) .
N3 C12 1.465(10) .
N3 H3 0.9100 .
N4 C15 1.306(8) .
N4 C17 1.375(8) .
N5 C20 1.321(8) .
N5 C18 1.382(8) .
C1 C2 1.494(9) .
C2 C7 1.412(8) .
C2 C3 1.418(8) .
C3 C4 1.405(9) .
C4 C5 1.378(9) .
C4 H4 0.9300 .
C5 C6 1.379(9) .
C5 H5 0.9300 .
C6 C7 1.369(9) .
C6 H6 0.9300 .
C7 H7 0.9300 .
C8 C9 1.528(8) .
C10 C11 1.484(10) .
C10 H10A 0.9700 .
C10 H10B 0.9700 .
C11 C12 1.445(11) .
C11 H11A 0.9700 .
C11 H11B 0.9700 .
C12 H12A 0.9700 .
C12 H12B 0.9700 .
C13 C14 1.497(11) .
C13 H13A 0.9700 .
C13 H13B 0.9700 .
C14 H14A 0.9700 .
C14 H14B 0.9700 .
C15 C21 1.480(10) .
C16 C17 1.382(9) .
C16 H16 0.9300 .
C17 C18 1.462(10) .
C18 C19 1.335(9) .
C19 H19 0.9300 .
C20 C22 1.503(10) .
C21 H21A 0.9600 .
C21 H21B 0.9600 .
C21 H21C 0.9600 .
C22 H22A 0.9600 .
C22 H22B 0.9600 .
C22 H22C 0.9600 .
O6 H6A 0.8893 .
O6 H6B 0.9251 .
Cl1 O7A 1.351(7) .
Cl1 O8B 1.356(10) .
Cl1 O8A 1.367(6) .
Cl1 O10B 1.380(10) .
Cl1 O10A 1.422(7) .
Cl1 O7B 1.427(9) .
Cl1 O9B 1.433(10) .
Cl1 O9A 1.476(6) .

loop_
_geom_torsion_atom_site_label_1
_geom_torsion_atom_site_label_2
_geom_torsion_atom_site_label_3
_geom_torsion_atom_site_label_4
_geom_torsion
_geom_torsion_site_symmetry_1
N1 Cu2 O1 C1 -14.7(6) .
O4 Cu2 O1 C1 -97.2(7) .
N5 Cu2 O1 C1 168.9(6) .
N4 Cu2 O1 C1 91.4(6) .
N2 Cu1 O3 C8 3.1(4) .
N3 Cu1 O3 C8 160(4) .
O5 Cu1 O3 C8 -161.7(4) .
O2 Cu1 O3 C8 109.5(4) 2
N1 Cu2 O4 C9 -4.2(4) .
O1 Cu2 O4 C9 79.8(6) .
N5 Cu2 O4 C9 173.5(4) .
N4 Cu2 O4 C9 -109.5(4) .
N2 Cu1 O5 C14 104.6(9) .
O3 Cu1 O5 C14 -173.7(5) .
N3 Cu1 O5 C14 4.3(5) .
O2 Cu1 O5 C14 -85.9(5) 2
O1 Cu2 N1 C8 -151.3(4) .
O4 Cu2 N1 C8 3.2(4) .
N5 Cu2 N1 C8 -33(3) .
N4 Cu2 N1 C8 116.3(4) .
O1 Cu2 N1 C3 27.0(5) .
O4 Cu2 N1 C3 -178.5(5) .
N5 Cu2 N1 C3 145(3) .
N4 Cu2 N1 C3 -65.3(5) .
O3 Cu1 N2 C9 -5.2(5) .
N3 Cu1 N2 C9 176.1(5) .
O5 Cu1 N2 C9 77.7(9) .
O2 Cu1 N2 C9 -91.3(5) 2
O3 Cu1 N2 C10 -180.0(6) .
N3 Cu1 N2 C10 1.3(6) .
O5 Cu1 N2 C10 -97.1(9) .
O2 Cu1 N2 C10 93.9(5) 2
N2 Cu1 N3 C13 -144.0(5) .
O3 Cu1 N3 C13 59(5) .
O5 Cu1 N3 C13 20.9(5) .
O2 Cu1 N3 C13 109.8(5) 2
N2 Cu1 N3 C12 -13.2(6) .
O3 Cu1 N3 C12 -170(4) .
O5 Cu1 N3 C12 151.7(6) .
O2 Cu1 N3 C12 -119.4(6) 2
N1 Cu2 N4 C15 2.6(7) .
O1 Cu2 N4 C15 -89.8(7) .
O4 Cu2 N4 C15 94.2(7) .
N5 Cu2 N4 C15 -179.5(7) .
N1 Cu2 N4 C17 175.3(4) .
O1 Cu2 N4 C17 82.9(4) .
O4 Cu2 N4 C17 -93.1(4) .
N5 Cu2 N4 C17 -6.8(4) .
N1 Cu2 N5 C20 -27(3) .
O1 Cu2 N5 C20 91.7(6) .
O4 Cu2 N5 C20 -62.7(6) .
N4 Cu2 N5 C20 -176.5(6) .
N1 Cu2 N5 C18 159(3) .
O1 Cu2 N5 C18 -83.0(4) .
O4 Cu2 N5 C18 122.6(4) .
N4 Cu2 N5 C18 8.8(4) .
Cu1 O2 C1 O1 -101.8(6) 2
Cu1 O2 C1 C2 80.8(6) 2
Cu2 O1 C1 O2 -177.5(4) .
Cu2 O1 C1 C2 -0.3(9) .
O2 C1 C2 C7 7.7(9) .
O1 C1 C2 C7 -169.6(6) .
O2 C1 C2 C3 -172.2(6) .
O1 C1 C2 C3 10.5(10) .
C7 C2 C3 C4 6.0(9) .
C1 C2 C3 C4 -174.1(6) .
C7 C2 C3 N1 -177.0(5) .
C1 C2 C3 N1 2.9(9) .
C8 N1 C3 C4 -30.0(9) .
Cu2 N1 C3 C4 151.8(5) .
C8 N1 C3 C2 153.0(6) .
Cu2 N1 C3 C2 -25.2(8) .
C2 C3 C4 C5 -4.2(10) .
N1 C3 C4 C5 178.8(6) .
C3 C4 C5 C6 -0.4(10) .
C4 C5 C6 C7 2.9(11) .
C5 C6 C7 C2 -0.8(11) .
C3 C2 C7 C6 -3.6(10) .
C1 C2 C7 C6 176.5(6) .
Cu1 O3 C8 N1 -179.8(5) .
Cu1 O3 C8 C9 -0.8(7) .
C3 N1 C8 O3 -1.1(10) .
Cu2 N1 C8 O3 177.3(5) .
C3 N1 C8 C9 179.9(5) .
Cu2 N1 C8 C9 -1.8(6) .
Cu2 O4 C9 N2 -172.9(6) .
Cu2 O4 C9 C8 4.4(7) .
C10 N2 C9 O4 -1.6(10) .
Cu1 N2 C9 O4 -176.8(5) .
C10 N2 C9 C8 -178.9(5) .
Cu1 N2 C9 C8 5.8(7) .
O3 C8 C9 O4 179.0(6) .
N1 C8 C9 O4 -1.9(8) .
O3 C8 C9 N2 -3.4(8) .
N1 C8 C9 N2 175.8(5) .
C9 N2 C10 C11 168.4(7) .
Cu1 N2 C10 C11 -17.1(9) .
N2 C10 C11 C12 50.9(11) .
C10 C11 C12 N3 -68.6(12) .
C13 N3 C12 C11 171.0(8) .
Cu1 N3 C12 C11 43.9(10) .
C12 N3 C13 C14 -173.6(7) .
Cu1 N3 C13 C14 -42.0(8) .
Cu1 O5 C14 C13 -27.2(8) .
N3 C13 C14 O5 46.1(9) .
C17 N4 C15 C21 179.5(6) .
Cu2 N4 C15 C21 -7.9(11) .
C17 N4 C15 S1 0.7(7) .
Cu2 N4 C15 S1 173.3(3) .
C16 S1 C15 N4 0.0(5) .
C16 S1 C15 C21 -178.8(6) .
C15 S1 C16 C17 -0.8(5) .
C15 N4 C17 C16 -1.4(8) .
Cu2 N4 C17 C16 -176.1(4) .
C15 N4 C17 C18 178.9(5) .
Cu2 N4 C17 C18 4.1(6) .
S1 C16 C17 N4 1.4(7) .
S1 C16 C17 C18 -178.9(5) .
C20 N5 C18 C19 -3.0(8) .
Cu2 N5 C18 C19 172.5(5) .
C20 N5 C18 C17 174.8(6) .
Cu2 N5 C18 C17 -9.6(7) .
N4 C17 C18 C19 -179.9(6) .
C16 C17 C18 C19 0.4(12) .
N4 C17 C18 N5 2.7(8) .
C16 C17 C18 N5 -177.0(6) .
N5 C18 C19 S2 1.8(8) .
C17 C18 C19 S2 -175.7(5) .
C20 S2 C19 C18 -0.1(6) .
C18 N5 C20 C22 -176.5(6) .
Cu2 N5 C20 C22 8.5(10) .
C18 N5 C20 S2 2.9(7) .
Cu2 N5 C20 S2 -172.1(3) .
C19 S2 C20 N5 -1.6(5) .
C19 S2 C20 C22 177.8(7) .
